data_7712235
loop_
_publ_author_name
'Eusamio, Javier'
'Medina, Yaiza M.'
'C&#xf3;rdoba, Javier C'
'Vidal-Ferran, Anton'
'Sainz, Daniel'
'Guti&#xe9;rrez, Albert'
'Font-Bardia, Merc&#xe8;'
'Grabulosa, Arnald'

_publ_section_title
;
 Rhodium and ruthenium complexes of methylene-bridged,
 <i>P</i>-stereogenic, unsymmetrical diphosphanes.
;
_journal_issue 8
_journal_name_full 'Dalton transactions (Cambridge, England : 2003)'
_journal_page_first 2424
_journal_page_last 2439
_journal_paper_doi 10.1039/d2dt04026c
_journal_volume 52
_journal_year 2023
_chemical_absolute_configuration rm
_chemical_formula_moiety 'C50 H60 P4 Rh, B F4, C4 H8 O'
_chemical_formula_sum 'C54 H68 B F4 O P4 Rh'
_chemical_formula_weight 1046.68
_space_group_crystal_system monoclinic
_space_group_IT_number 4
_space_group_name_Hall 'P 2yb'
_space_group_name_H-M_alt 'P 1 21 1'
_atom_sites_solution_hydrogens geom
_audit_creation_method SHELXL-2018/3
_audit_update_record
;
2022-11-30 deposited with the CCDC.	2023-01-23 downloaded from the CCDC.
;
_cell_angle_alpha 90
_cell_angle_beta 96.936(5)
_cell_angle_gamma 90
_cell_formula_units_Z 4
_cell_length_a 15.6831(15)
_cell_length_b 14.2537(13)
_cell_length_c 22.935(3)
_cell_measurement_reflns_used 9746
_cell_measurement_temperature 100(2)
_cell_measurement_theta_max 30.53
_cell_measurement_theta_min 2.53
_cell_volume 5089.4(9)
_computing_cell_refinement 'Bruker SAINT'
_computing_data_collection 'Bruker APEX3'
_computing_data_reduction 'Bruker SAINT'
_computing_molecular_graphics 'Bruker SHELXTL'
_computing_publication_material 'Bruker SHELXTL'
_computing_structure_refinement 'SHELXL-2018/3 (Sheldrick, 2018)'
_computing_structure_solution 'SHELXT 2014/5 (Sheldrick, 2014)'
_diffrn_ambient_temperature 100(2)
_diffrn_measured_fraction_theta_full 0.993
_diffrn_measured_fraction_theta_max 0.980
_diffrn_measurement_device_type 'D8 Venture'
_diffrn_measurement_method '\f and \w scans'
_diffrn_radiation_type MoK\a
_diffrn_radiation_wavelength 0.71073
_diffrn_reflns_av_R_equivalents 0.0433
_diffrn_reflns_av_unetI/netI 0.0517
_diffrn_reflns_Laue_measured_fraction_full 0.993
_diffrn_reflns_Laue_measured_fraction_max 0.980
_diffrn_reflns_limit_h_max 22
_diffrn_reflns_limit_h_min -22
_diffrn_reflns_limit_k_max 20
_diffrn_reflns_limit_k_min -20
_diffrn_reflns_limit_l_max 32
_diffrn_reflns_limit_l_min -32
_diffrn_reflns_number 101745
_diffrn_reflns_point_group_measured_fraction_full 0.992
_diffrn_reflns_point_group_measured_fraction_max 0.969
_diffrn_reflns_theta_full 25.242
_diffrn_reflns_theta_max 30.605
_diffrn_reflns_theta_min 1.937
_diffrn_source microfocus
_exptl_absorpt_coefficient_mu 0.514
_exptl_absorpt_correction_T_max 0.7461
_exptl_absorpt_correction_T_min 0.6926
_exptl_absorpt_correction_type multi-scan
_exptl_absorpt_process_details sadabs
_exptl_crystal_colour red
_exptl_crystal_density_diffrn 1.366
_exptl_crystal_description prism
_exptl_crystal_F_000 2184
_exptl_crystal_size_max 0.200
_exptl_crystal_size_mid 0.140
_exptl_crystal_size_min 0.120
_refine_diff_density_max 0.946
_refine_diff_density_min -0.756
_refine_diff_density_rms 0.078
_refine_ls_abs_structure_details
;
 Flack x determined using 10315 quotients [(I+)-(I-)]/[(I+)+(I-)]
 (Parsons, Flack and Wagner, Acta Cryst. B69 (2013) 249-259).
;
_refine_ls_abs_structure_Flack -0.023(8)
_refine_ls_extinction_method none
_refine_ls_goodness_of_fit_ref 1.042
_refine_ls_hydrogen_treatment constr
_refine_ls_matrix_type full
_refine_ls_number_parameters 1163
_refine_ls_number_reflns 30408
_refine_ls_number_restraints 1
_refine_ls_restrained_S_all 1.042
_refine_ls_R_factor_all 0.0517
_refine_ls_R_factor_gt 0.0365
_refine_ls_shift/su_max 0.001
_refine_ls_shift/su_mean 0.000
_refine_ls_structure_factor_coef Fsqd
_refine_ls_weighting_details 'w=1/[\s^2^(Fo^2^)+(0.0229P)^2^+3.3653P] where P=(Fo^2^+2Fc^2^)/3'
_refine_ls_weighting_scheme calc
_refine_ls_wR_factor_gt 0.0693
_refine_ls_wR_factor_ref 0.0785
_reflns_Friedel_coverage 0.906
_reflns_Friedel_fraction_full 0.992
_reflns_Friedel_fraction_max 0.956
_reflns_number_gt 25769
_reflns_number_total 30408
_reflns_threshold_expression 'I > 2\s(I)'
_cod_data_source_file d2dt04026c2.cif
_cod_data_source_block Rh(BiphiPr)2
_cod_depositor_comments 'Adding full bibliography for 7712233--7712235.cif.'
_cod_original_cell_volume 5089.5(9)
_cod_original_sg_symbol_H-M 'P 21'
_cod_database_code 7712235
_shelx_shelxl_version_number 2018/3
_shelx_space_group_comment
;
The symmetry employed for this shelxl refinement is uniquely defined
by the following loop, which should always be used as a source of
symmetry information in preference to the above space-group names.
They are only intended as comments.
;

loop_
_space_group_symop_operation_xyz
'x, y, z'
'-x, y+1/2, -z'

loop_
_atom_site_label
_atom_site_type_symbol
_atom_site_fract_x
_atom_site_fract_y
_atom_site_fract_z
_atom_site_U_iso_or_equiv
_atom_site_adp_type
_atom_site_occupancy
_atom_site_site_symmetry_order
_atom_site_calc_flag
_atom_site_refinement_flags_posn
_atom_site_refinement_flags_adp
_atom_site_refinement_flags_occupancy
_atom_site_disorder_assembly
_atom_site_disorder_group
Rh1 Rh 0.22742(2) 0.43829(2) 0.89117(2) 0.01384(6) Uani 1 1 d . . . . .
P1 P 0.31091(7) 0.57278(8) 0.88760(4) 0.0153(2) Uani 1 1 d . . . . .
P2 P 0.27413(7) 0.33063(7) 0.82772(5) 0.0151(2) Uani 1 1 d . . . . .
P3 P 0.14187(7) 0.30816(7) 0.89272(5) 0.0154(2) Uani 1 1 d . . . . .
P4 P 0.18067(7) 0.54477(8) 0.95543(5) 0.0171(2) Uani 1 1 d . . . . .
C1 C 0.4223(2) 0.5721(3) 0.92080(16) 0.0176(8) Uani 1 1 d . . . . .
C2 C 0.4542(2) 0.4835(3) 0.93905(16) 0.0212(7) Uani 1 1 d . . . . .
H2 H 0.417394 0.430407 0.933812 0.025 Uiso 1 1 calc R U . . .
C3 C 0.5382(3) 0.4717(3) 0.96452(17) 0.0254(8) Uani 1 1 d . . . . .
H3 H 0.559079 0.411067 0.976080 0.031 Uiso 1 1 calc R U . . .
C4 C 0.5913(2) 0.5492(3) 0.97291(16) 0.0251(8) Uani 1 1 d . . . . .
H4 H 0.648382 0.542450 0.991665 0.030 Uiso 1 1 calc R U . . .
C5 C 0.5613(2) 0.6360(3) 0.95404(17) 0.0231(8) Uani 1 1 d . . . . .
H5 H 0.598901 0.688336 0.959548 0.028 Uiso 1 1 calc R U . . .
C6 C 0.4777(2) 0.6501(3) 0.92713(16) 0.0197(7) Uani 1 1 d . . . . .
C7 C 0.4554(2) 0.7460(3) 0.90454(16) 0.0217(7) Uani 1 1 d . . . . .
C8 C 0.3933(3) 0.8020(3) 0.92574(19) 0.0271(8) Uani 1 1 d . . . . .
H8 H 0.361347 0.778080 0.955081 0.033 Uiso 1 1 calc R U . . .
C9 C 0.3776(3) 0.8921(3) 0.9046(2) 0.0327(10) Uani 1 1 d . . . . .
H9 H 0.333510 0.928404 0.918669 0.039 Uiso 1 1 calc R U . . .
C10 C 0.4250(4) 0.9299(3) 0.8635(2) 0.0416(11) Uani 1 1 d . . . . .
H10 H 0.414846 0.992324 0.849891 0.050 Uiso 1 1 calc R U . . .
C11 C 0.4874(4) 0.8754(3) 0.8423(2) 0.0501(14) Uani 1 1 d . . . . .
H11 H 0.520292 0.900427 0.813775 0.060 Uiso 1 1 calc R U . . .
C12 C 0.5024(3) 0.7845(3) 0.8626(2) 0.0370(11) Uani 1 1 d . . . . .
H12 H 0.545339 0.747785 0.847522 0.044 Uiso 1 1 calc R U . . .
C13 C 0.3137(2) 0.6340(2) 0.81844(16) 0.0166(7) Uani 1 1 d . . . . .
C14 C 0.2470(2) 0.6923(3) 0.79529(17) 0.0231(8) Uani 1 1 d . . . . .
H14 H 0.201361 0.706096 0.817677 0.028 Uiso 1 1 calc R U . . .
C15 C 0.2468(3) 0.7305(3) 0.7393(2) 0.0306(9) Uani 1 1 d . . . . .
H15 H 0.201564 0.771264 0.724013 0.037 Uiso 1 1 calc R U . . .
C16 C 0.3117(3) 0.7095(3) 0.70601(18) 0.0306(9) Uani 1 1 d . . . . .
H16 H 0.310654 0.734436 0.667516 0.037 Uiso 1 1 calc R U . . .
C17 C 0.3787(3) 0.6518(3) 0.72900(17) 0.0293(9) Uani 1 1 d . . . . .
H17 H 0.424131 0.638083 0.706433 0.035 Uiso 1 1 calc R U . . .
C18 C 0.3796(2) 0.6140(3) 0.78468(17) 0.0235(8) Uani 1 1 d . . . . .
H18 H 0.425455 0.574086 0.799984 0.028 Uiso 1 1 calc R U . . .
C19 C 0.2504(2) 0.3506(3) 0.74887(16) 0.0177(7) Uani 1 1 d . . . . .
C20 C 0.2290(2) 0.4423(3) 0.73238(16) 0.0211(7) Uani 1 1 d . . . . .
H20 H 0.228697 0.489213 0.761800 0.025 Uiso 1 1 calc R U . . .
C21 C 0.2082(2) 0.4667(3) 0.67389(18) 0.0233(8) Uani 1 1 d . . . . .
H21 H 0.194737 0.529933 0.663294 0.028 Uiso 1 1 calc R U . . .
C22 C 0.2072(3) 0.3986(3) 0.63134(18) 0.0239(8) Uani 1 1 d . . . . .
H22 H 0.192446 0.414592 0.591170 0.029 Uiso 1 1 calc R U . . .
C23 C 0.2277(3) 0.3068(3) 0.64699(16) 0.0249(8) Uani 1 1 d . . . . .
H23 H 0.226387 0.260358 0.617200 0.030 Uiso 1 1 calc R U . . .
C24 C 0.2501(2) 0.2809(3) 0.70556(16) 0.0190(7) Uani 1 1 d . . . . .
C25 C 0.2721(3) 0.1801(3) 0.71763(16) 0.0212(7) Uani 1 1 d . . . . .
C26 C 0.2072(3) 0.1121(3) 0.71563(18) 0.0283(9) Uani 1 1 d . . . . .
H26 H 0.148614 0.130727 0.708980 0.034 Uiso 1 1 calc R U . . .
C27 C 0.2277(4) 0.0182(4) 0.7233(2) 0.0338(12) Uani 1 1 d . . . . .
H27 H 0.183164 -0.026902 0.723484 0.041 Uiso 1 1 calc R U . . .
C28 C 0.3119(3) -0.0103(3) 0.73051(19) 0.0353(10) Uani 1 1 d . . . . .
H28 H 0.325459 -0.075158 0.734456 0.042 Uiso 1 1 calc R U . . .
C29 C 0.3769(3) 0.0557(3) 0.73206(18) 0.0319(9) Uani 1 1 d . . . . .
H29 H 0.435285 0.036198 0.737265 0.038 Uiso 1 1 calc R U . . .
C30 C 0.3569(3) 0.1507(3) 0.72600(17) 0.0264(8) Uani 1 1 d . . . . .
H30 H 0.401794 0.195691 0.727618 0.032 Uiso 1 1 calc R U . . .
C31 C 0.3851(3) 0.2922(3) 0.84022(18) 0.0192(8) Uani 1 1 d . . . . .
C32 C 0.4132(3) 0.2276(3) 0.88359(18) 0.0316(10) Uani 1 1 d . . . . .
H32 H 0.372639 0.195907 0.904104 0.038 Uiso 1 1 calc R U . . .
C33 C 0.5002(3) 0.2091(4) 0.8972(2) 0.0431(13) Uani 1 1 d . . . . .
H33 H 0.518810 0.164758 0.926938 0.052 Uiso 1 1 calc R U . . .
C34 C 0.5598(3) 0.2546(4) 0.8678(2) 0.0395(11) Uani 1 1 d . . . . .
H34 H 0.619275 0.241898 0.877381 0.047 Uiso 1 1 calc R U . . .
C35 C 0.5327(3) 0.3184(3) 0.8244(2) 0.0329(10) Uani 1 1 d . . . . .
H35 H 0.573750 0.349307 0.803907 0.040 Uiso 1 1 calc R U . . .
C36 C 0.4457(2) 0.3379(3) 0.81043(19) 0.0257(8) Uani 1 1 d . . . . .
H36 H 0.427494 0.382282 0.780601 0.031 Uiso 1 1 calc R U . . .
C37 C 0.2494(3) 0.6419(3) 0.9363(2) 0.0206(9) Uani 1 1 d . . . . .
H37A H 0.286174 0.667129 0.970947 0.025 Uiso 1 1 calc R U . . .
H37B H 0.216199 0.693337 0.915342 0.025 Uiso 1 1 calc R U . . .
C38 C 0.2038(2) 0.2339(3) 0.84637(17) 0.0184(7) Uani 1 1 d . . . . .
H38A H 0.235791 0.182995 0.868758 0.022 Uiso 1 1 calc R U . . .
H38B H 0.167987 0.208037 0.811599 0.022 Uiso 1 1 calc R U . . .
C39 C 0.2113(3) 0.5272(3) 1.03518(19) 0.0242(9) Uani 1 1 d . . . . .
H39 H 0.174494 0.475718 1.048012 0.029 Uiso 1 1 calc R U . . .
C40 C 0.3042(3) 0.4950(4) 1.0470(2) 0.0311(11) Uani 1 1 d . . . . .
H40A H 0.312910 0.440640 1.022175 0.047 Uiso 1 1 calc R U . . .
H40B H 0.317250 0.477362 1.088406 0.047 Uiso 1 1 calc R U . . .
H40C H 0.342325 0.546048 1.037972 0.047 Uiso 1 1 calc R U . . .
C41 C 0.1960(4) 0.6144(4) 1.0717(2) 0.0359(12) Uani 1 1 d . . . . .
H41A H 0.229139 0.667148 1.058856 0.054 Uiso 1 1 calc R U . . .
H41B H 0.214224 0.601486 1.113310 0.054 Uiso 1 1 calc R U . . .
H41C H 0.134699 0.630210 1.066296 0.054 Uiso 1 1 calc R U . . .
C42 C 0.0721(3) 0.5963(3) 0.9474(2) 0.0226(9) Uani 1 1 d . . . . .
H42 H 0.075804 0.658625 0.967531 0.027 Uiso 1 1 calc R U . . .
C43 C 0.0081(3) 0.5359(3) 0.9760(2) 0.0271(10) Uani 1 1 d . . . . .
H43A H -0.048403 0.566214 0.970972 0.041 Uiso 1 1 calc R U . . .
H43B H 0.027817 0.528935 1.017950 0.041 Uiso 1 1 calc R U . . .
H43C H 0.003892 0.473972 0.957339 0.041 Uiso 1 1 calc R U . . .
C44 C 0.0409(3) 0.6129(4) 0.8826(2) 0.0286(11) Uani 1 1 d . . . . .
H44A H 0.081449 0.654097 0.865634 0.043 Uiso 1 1 calc R U . . .
H44B H -0.015872 0.642435 0.878861 0.043 Uiso 1 1 calc R U . . .
H44C H 0.037232 0.552741 0.861749 0.043 Uiso 1 1 calc R U . . .
C45 C 0.1325(3) 0.2371(3) 0.95887(18) 0.0198(8) Uani 1 1 d . . . . .
H45 H 0.108986 0.174176 0.945987 0.024 Uiso 1 1 calc R U . . .
C46 C 0.2209(3) 0.2225(3) 0.99412(19) 0.0304(9) Uani 1 1 d . . . . .
H46A H 0.260161 0.195099 0.968665 0.046 Uiso 1 1 calc R U . . .
H46B H 0.215464 0.180160 1.027119 0.046 Uiso 1 1 calc R U . . .
H46C H 0.243558 0.283100 1.009134 0.046 Uiso 1 1 calc R U . . .
C47 C 0.0709(3) 0.2822(3) 0.99715(19) 0.0249(9) Uani 1 1 d . . . . .
H47A H 0.090769 0.345722 1.008069 0.037 Uiso 1 1 calc R U . . .
H47B H 0.069043 0.244582 1.032738 0.037 Uiso 1 1 calc R U . . .
H47C H 0.013305 0.285370 0.975271 0.037 Uiso 1 1 calc R U . . .
C48 C 0.0328(3) 0.3136(3) 0.8535(2) 0.0206(8) Uani 1 1 d . . . . .
H48 H -0.002630 0.353328 0.877312 0.025 Uiso 1 1 calc R U . . .
C49 C -0.0106(3) 0.2178(3) 0.8457(2) 0.0291(10) Uani 1 1 d . . . . .
H49A H -0.068739 0.225369 0.825241 0.044 Uiso 1 1 calc R U . . .
H49B H -0.013616 0.189368 0.884272 0.044 Uiso 1 1 calc R U . . .
H49C H 0.022838 0.177148 0.822486 0.044 Uiso 1 1 calc R U . . .
C50 C 0.0350(3) 0.3626(3) 0.79372(19) 0.0257(9) Uani 1 1 d . . . . .
H50A H 0.068443 0.324596 0.769078 0.038 Uiso 1 1 calc R U . . .
H50B H 0.061598 0.424555 0.799943 0.038 Uiso 1 1 calc R U . . .
H50C H -0.023783 0.369774 0.774165 0.038 Uiso 1 1 calc R U . . .
F1 F 0.86041(18) 0.3218(2) 1.01810(12) 0.0342(6) Uani 1 1 d . . . . .
F2 F 0.80439(19) 0.4660(2) 0.99249(13) 0.0350(7) Uani 1 1 d . . . . .
F3 F 0.85259(19) 0.3711(2) 0.92403(12) 0.0366(7) Uani 1 1 d . . . . .
F4 F 0.73077(18) 0.3342(2) 0.96280(14) 0.0401(7) Uani 1 1 d . . . . .
B1 B 0.8122(3) 0.3735(4) 0.9741(2) 0.0228(10) Uani 1 1 d . . . . .
O1 O 0.9685(4) 0.0904(4) 0.7209(2) 0.0997(11) Uani 1 1 d . . . . .
C51 C 0.9453(7) 0.1668(6) 0.6823(4) 0.0997(11) Uani 1 1 d . . . . .
H51A H 0.974967 0.225048 0.696853 0.120 Uiso 1 1 calc R U . . .
H51B H 0.882473 0.177572 0.678002 0.120 Uiso 1 1 calc R U . . .
C52 C 0.9741(7) 0.1363(5) 0.6252(4) 0.0997(11) Uani 1 1 d . . . . .
H52A H 0.937409 0.163119 0.591062 0.120 Uiso 1 1 calc R U . . .
H52B H 1.034800 0.153123 0.622784 0.120 Uiso 1 1 calc R U . . .
C53 C 0.9626(7) 0.0345(6) 0.6294(4) 0.0997(11) Uani 1 1 d . . . . .
H53A H 0.904692 0.016682 0.610601 0.120 Uiso 1 1 calc R U . . .
H53B H 1.005677 0.001730 0.608564 0.120 Uiso 1 1 calc R U . . .
C54 C 0.9722(7) 0.0082(5) 0.6876(3) 0.0997(11) Uani 1 1 d . . . . .
H54A H 1.027984 -0.023721 0.698001 0.120 Uiso 1 1 calc R U . . .
H54B H 0.925638 -0.035327 0.695344 0.120 Uiso 1 1 calc R U . . .
Rh1A Rh 0.77459(2) 0.56091(2) 0.60930(2) 0.01277(6) Uani 1 1 d . . . . .
P1A P 0.72453(7) 0.66329(7) 0.67474(5) 0.0146(2) Uani 1 1 d . . . . .
P2A P 0.70101(7) 0.42091(7) 0.61358(5) 0.0146(2) Uani 1 1 d . . . . .
P3A P 0.86233(7) 0.68983(8) 0.61529(5) 0.0160(2) Uani 1 1 d . . . . .
P4A P 0.82271(7) 0.46015(7) 0.54157(5) 0.0149(2) Uani 1 1 d . . . . .
C1A C 0.6229(3) 0.7248(3) 0.65330(18) 0.0185(8) Uani 1 1 d . . . . .
C2A C 0.5644(2) 0.6771(3) 0.61312(16) 0.0219(7) Uani 1 1 d . . . . .
H2A H 0.579752 0.617871 0.598501 0.026 Uiso 1 1 calc R U . . .
C3A C 0.4836(3) 0.7149(3) 0.59403(18) 0.0281(9) Uani 1 1 d . . . . .
H3A H 0.443553 0.681118 0.567571 0.034 Uiso 1 1 calc R U . . .
C4A C 0.4632(3) 0.8021(3) 0.61436(19) 0.0306(10) Uani 1 1 d . . . . .
H4A H 0.408311 0.828239 0.602017 0.037 Uiso 1 1 calc R U . . .
C5A C 0.5215(3) 0.8520(3) 0.65238(19) 0.0301(9) Uani 1 1 d . . . . .
H5A H 0.507058 0.913229 0.664296 0.036 Uiso 1 1 calc R U . . .
C6A C 0.6011(2) 0.8138(3) 0.67353(16) 0.0212(7) Uani 1 1 d . . . . .
C7A C 0.6622(3) 0.8725(3) 0.71262(19) 0.0276(9) Uani 1 1 d . . . . .
C8A C 0.6923(3) 0.8464(3) 0.7694(2) 0.0325(10) Uani 1 1 d . . . . .
H8A H 0.670778 0.791586 0.786062 0.039 Uiso 1 1 calc R U . . .
C9A C 0.7550(3) 0.9014(4) 0.8022(2) 0.0454(13) Uani 1 1 d . . . . .
H9A H 0.777167 0.882932 0.840837 0.054 Uiso 1 1 calc R U . . .
C10A C 0.7845(4) 0.9825(4) 0.7782(3) 0.0502(17) Uani 1 1 d . . . . .
H10A H 0.826657 1.019851 0.800571 0.060 Uiso 1 1 calc R U . . .
C11A C 0.7529(4) 1.0095(3) 0.7220(3) 0.0469(13) Uani 1 1 d . . . . .
H11A H 0.773589 1.065043 0.705551 0.056 Uiso 1 1 calc R U . . .
C12A C 0.6913(3) 0.9557(3) 0.6896(2) 0.0376(11) Uani 1 1 d . . . . .
H12A H 0.668457 0.975307 0.651345 0.045 Uiso 1 1 calc R U . . .
C13A C 0.7188(2) 0.6257(2) 0.74991(16) 0.0169(7) Uani 1 1 d . . . . .
C14A C 0.7931(2) 0.6155(3) 0.78933(17) 0.0218(7) Uani 1 1 d . . . . .
H14A H 0.846818 0.636096 0.778782 0.026 Uiso 1 1 calc R U . . .
C15A C 0.7886(3) 0.5751(3) 0.84431(17) 0.0242(8) Uani 1 1 d . . . . .
H15A H 0.839474 0.568309 0.871029 0.029 Uiso 1 1 calc R U . . .
C16A C 0.7110(2) 0.5450(3) 0.86028(16) 0.0249(8) Uani 1 1 d . . . . .
H16A H 0.708598 0.516336 0.897449 0.030 Uiso 1 1 calc R U . . .
C17A C 0.6370(2) 0.5567(3) 0.82180(16) 0.0243(7) Uani 1 1 d . . . . .
H17A H 0.583292 0.537434 0.832990 0.029 Uiso 1 1 calc R U . . .
C18A C 0.6405(2) 0.5965(3) 0.76687(16) 0.0197(7) Uani 1 1 d . . . . .
H18A H 0.589181 0.603924 0.740649 0.024 Uiso 1 1 calc R U . . .
C19A C 0.7235(2) 0.3536(3) 0.68186(16) 0.0171(7) Uani 1 1 d . . . . .
C20A C 0.7779(2) 0.3972(2) 0.72631(16) 0.0188(7) Uani 1 1 d . . . . .
H20A H 0.805329 0.454380 0.718372 0.023 Uiso 1 1 calc R U . . .
C21A C 0.7923(2) 0.3580(3) 0.78216(16) 0.0216(7) Uani 1 1 d . . . . .
H21A H 0.830133 0.387635 0.812072 0.026 Uiso 1 1 calc R U . . .
C22A C 0.7512(3) 0.2757(3) 0.79370(18) 0.0243(8) Uani 1 1 d . . . . .
H22A H 0.758751 0.249679 0.832120 0.029 Uiso 1 1 calc R U . . .
C23A C 0.6993(3) 0.2313(3) 0.74940(17) 0.0228(8) Uani 1 1 d . . . . .
H23A H 0.672172 0.174096 0.757855 0.027 Uiso 1 1 calc R U . . .
C24A C 0.6850(2) 0.2676(2) 0.69234(16) 0.0196(7) Uani 1 1 d . . . . .
C25A C 0.6302(2) 0.2133(2) 0.64654(16) 0.0207(7) Uani 1 1 d . . . . .
C26A C 0.5432(3) 0.2028(3) 0.6503(2) 0.0315(10) Uani 1 1 d . . . . .
H26A H 0.518831 0.230843 0.682041 0.038 Uiso 1 1 calc R U . . .
C27A C 0.4913(3) 0.1522(4) 0.6087(2) 0.0406(11) Uani 1 1 d . . . . .
H27A H 0.431580 0.146556 0.611500 0.049 Uiso 1 1 calc R U . . .
C28A C 0.5263(3) 0.1097(3) 0.5628(2) 0.0400(11) Uani 1 1 d . . . . .
H28A H 0.490667 0.075139 0.533982 0.048 Uiso 1 1 calc R U . . .
C29A C 0.6133(3) 0.1176(3) 0.55907(19) 0.0309(9) Uani 1 1 d . . . . .
H29A H 0.637784 0.087599 0.528038 0.037 Uiso 1 1 calc R U . . .
C30A C 0.6648(3) 0.1695(3) 0.60081(17) 0.0240(8) Uani 1 1 d . . . . .
H30A H 0.724564 0.175006 0.597985 0.029 Uiso 1 1 calc R U . . .
C31A C 0.5851(3) 0.4141(3) 0.59585(18) 0.0193(8) Uani 1 1 d . . . . .
C32A C 0.5456(3) 0.3872(3) 0.54121(18) 0.0291(9) Uani 1 1 d . . . . .
H32A H 0.579264 0.364785 0.512404 0.035 Uiso 1 1 calc R U . . .
C33A C 0.4562(3) 0.3929(4) 0.5282(2) 0.0415(12) Uani 1 1 d . . . . .
H33A H 0.429293 0.375771 0.490334 0.050 Uiso 1 1 calc R U . . .
C34A C 0.4075(3) 0.4237(4) 0.5707(2) 0.0397(11) Uani 1 1 d . . . . .
H34A H 0.346904 0.428590 0.561876 0.048 Uiso 1 1 calc R U . . .
C35A C 0.4467(3) 0.4475(3) 0.6262(2) 0.0334(10) Uani 1 1 d . . . . .
H35A H 0.412950 0.467027 0.655697 0.040 Uiso 1 1 calc R U . . .
C36A C 0.5347(2) 0.4428(3) 0.63829(18) 0.0260(8) Uani 1 1 d . . . . .
H36A H 0.561333 0.459398 0.676297 0.031 Uiso 1 1 calc R U . . .
C37A C 0.8131(3) 0.7487(3) 0.67475(17) 0.0196(8) Uani 1 1 d . . . . .
H37C H 0.851355 0.749879 0.712374 0.024 Uiso 1 1 calc R U . . .
H37D H 0.792622 0.812858 0.663996 0.024 Uiso 1 1 calc R U . . .
C38A C 0.7534(3) 0.3609(3) 0.55629(19) 0.0191(8) Uani 1 1 d . . . . .
H38C H 0.786543 0.305080 0.571373 0.023 Uiso 1 1 calc R U . . .
H38D H 0.712368 0.343681 0.521687 0.023 Uiso 1 1 calc R U . . .
C39A C 0.8566(3) 0.7769(3) 0.55535(19) 0.0248(9) Uani 1 1 d . . . . .
H39A H 0.886657 0.835267 0.570935 0.030 Uiso 1 1 calc R U . . .
C40A C 0.9029(3) 0.7394(3) 0.5056(2) 0.0319(10) Uani 1 1 d . . . . .
H40D H 0.876904 0.679664 0.491673 0.048 Uiso 1 1 calc R U . . .
H40E H 0.963662 0.729541 0.519806 0.048 Uiso 1 1 calc R U . . .
H40F H 0.897755 0.784709 0.473234 0.048 Uiso 1 1 calc R U . . .
C41A C 0.7633(3) 0.8014(3) 0.5345(2) 0.0344(10) Uani 1 1 d . . . . .
H41D H 0.761168 0.849968 0.504161 0.052 Uiso 1 1 calc R U . . .
H41E H 0.735588 0.824673 0.567775 0.052 Uiso 1 1 calc R U . . .
H41F H 0.733160 0.745233 0.518295 0.052 Uiso 1 1 calc R U . . .
C42A C 0.9776(3) 0.6787(4) 0.6425(2) 0.0249(10) Uani 1 1 d . . . . .
H42A H 1.005047 0.642186 0.612509 0.030 Uiso 1 1 calc R U . . .
C43A C 0.9909(3) 0.6235(4) 0.6997(2) 0.0326(11) Uani 1 1 d . . . . .
H43D H 0.950808 0.570604 0.697515 0.049 Uiso 1 1 calc R U . . .
H43E H 0.980619 0.664559 0.732376 0.049 Uiso 1 1 calc R U . . .
H43F H 1.050035 0.599922 0.705939 0.049 Uiso 1 1 calc R U . . .
C44A C 1.0232(3) 0.7729(4) 0.6497(3) 0.0401(13) Uani 1 1 d . . . . .
H44D H 1.015991 0.806492 0.612119 0.060 Uiso 1 1 calc R U . . .
H44E H 1.084442 0.762815 0.662189 0.060 Uiso 1 1 calc R U . . .
H44F H 0.998378 0.810166 0.679370 0.060 Uiso 1 1 calc R U . . .
C45A C 0.9317(3) 0.4096(3) 0.5488(2) 0.0225(9) Uani 1 1 d . . . . .
H45A H 0.929116 0.348768 0.526946 0.027 Uiso 1 1 calc R U . . .
C46A C 0.9614(4) 0.3898(4) 0.6130(3) 0.0411(14) Uani 1 1 d . . . . .
H46D H 1.015583 0.354813 0.616358 0.062 Uiso 1 1 calc R U . . .
H46E H 0.917786 0.352655 0.629733 0.062 Uiso 1 1 calc R U . . .
H46F H 0.970179 0.449251 0.634385 0.062 Uiso 1 1 calc R U . . .
C47A C 0.9941(3) 0.4742(4) 0.5223(3) 0.0398(14) Uani 1 1 d . . . . .
H47D H 0.975405 0.482213 0.480233 0.060 Uiso 1 1 calc R U . . .
H47E H 1.051681 0.446512 0.527710 0.060 Uiso 1 1 calc R U . . .
H47F H 0.995284 0.535386 0.541828 0.060 Uiso 1 1 calc R U . . .
C48A C 0.7968(3) 0.4849(3) 0.46261(18) 0.0220(9) Uani 1 1 d . . . . .
H48A H 0.839211 0.532424 0.451966 0.026 Uiso 1 1 calc R U . . .
C49A C 0.7076(3) 0.5287(3) 0.4498(2) 0.0307(11) Uani 1 1 d . . . . .
H49D H 0.697576 0.547225 0.408341 0.046 Uiso 1 1 calc R U . . .
H49E H 0.703992 0.584115 0.474629 0.046 Uiso 1 1 calc R U . . .
H49F H 0.664070 0.482888 0.458041 0.046 Uiso 1 1 calc R U . . .
C50A C 0.8055(3) 0.3990(4) 0.4243(2) 0.0303(11) Uani 1 1 d . . . . .
H50D H 0.789783 0.415731 0.382984 0.045 Uiso 1 1 calc R U . . .
H50E H 0.767357 0.349310 0.435289 0.045 Uiso 1 1 calc R U . . .
H50F H 0.865085 0.376773 0.430065 0.045 Uiso 1 1 calc R U . . .
F1A F 0.8491(2) 0.1885(2) 0.50861(16) 0.0583(10) Uani 1 1 d . . . . .
F2A F 0.72421(18) 0.1819(2) 0.44994(14) 0.0431(8) Uani 1 1 d . . . . .
F3A F 0.7911(2) 0.0471(2) 0.48219(16) 0.0480(8) Uani 1 1 d . . . . .
F4A F 0.8475(2) 0.1376(3) 0.41592(17) 0.0580(10) Uani 1 1 d . . . . .
B1A B 0.8025(4) 0.1382(4) 0.4645(3) 0.0305(13) Uani 1 1 d . . . . .
O2 O 0.0863(2) 0.8424(3) 0.80477(16) 0.0454(9) Uani 1 1 d . . . . .
C51A C 0.0047(4) 0.8618(4) 0.8218(3) 0.0492(13) Uani 1 1 d . . . . .
H51C H -0.017865 0.805516 0.840097 0.059 Uiso 1 1 calc R U . . .
H51D H -0.035883 0.878909 0.786979 0.059 Uiso 1 1 calc R U . . .
C52A C 0.0125(4) 0.9412(5) 0.8648(3) 0.0637(19) Uani 1 1 d . . . . .
H52C H 0.004810 0.919185 0.904781 0.076 Uiso 1 1 calc R U . . .
H52D H -0.030260 0.990861 0.852948 0.076 Uiso 1 1 calc R U . . .
C53A C 0.1045(4) 0.9767(3) 0.8621(2) 0.0459(13) Uani 1 1 d . . . . .
H53C H 0.105626 1.027296 0.832645 0.055 Uiso 1 1 calc R U . . .
H53D H 0.130484 1.000101 0.900866 0.055 Uiso 1 1 calc R U . . .
C54A C 0.1495(3) 0.8911(3) 0.8444(2) 0.0373(10) Uani 1 1 d . . . . .
H54C H 0.199996 0.908139 0.824565 0.045 Uiso 1 1 calc R U . . .
H54D H 0.168950 0.851712 0.879082 0.045 Uiso 1 1 calc R U . . .

loop_
_atom_site_aniso_label
_atom_site_aniso_U_11
_atom_site_aniso_U_22
_atom_site_aniso_U_33
_atom_site_aniso_U_23
_atom_site_aniso_U_13
_atom_site_aniso_U_12
Rh1 0.01274(14) 0.01549(14) 0.01390(14) -0.00169(11) 0.00413(11) -0.00061(11)
P1 0.0140(4) 0.0174(5) 0.0150(5) -0.0010(4) 0.0032(4) -0.0010(4)
P2 0.0144(5) 0.0179(5) 0.0134(5) -0.0020(4) 0.0031(4) 0.0011(4)
P3 0.0140(5) 0.0152(5) 0.0174(5) -0.0009(4) 0.0039(4) -0.0006(4)
P4 0.0168(5) 0.0175(5) 0.0179(5) -0.0040(4) 0.0063(4) -0.0020(4)
C1 0.0125(16) 0.0244(19) 0.0166(17) -0.0006(15) 0.0049(13) -0.0004(14)
C2 0.0231(19) 0.0230(18) 0.0169(17) -0.0001(13) 0.0002(15) -0.0005(14)
C3 0.027(2) 0.0299(19) 0.0181(18) 0.0021(15) -0.0020(15) 0.0062(16)
C4 0.0175(17) 0.039(2) 0.0181(17) 0.0027(16) -0.0004(14) 0.0032(16)
C5 0.0174(18) 0.031(2) 0.0205(19) -0.0009(15) 0.0004(15) -0.0043(15)
C6 0.0216(18) 0.0229(17) 0.0149(16) 0.0001(13) 0.0031(14) 0.0010(14)
C7 0.0229(19) 0.0219(17) 0.0193(18) -0.0010(14) -0.0018(15) -0.0035(14)
C8 0.022(2) 0.0262(19) 0.033(2) -0.0086(16) 0.0028(16) -0.0077(15)
C9 0.032(2) 0.026(2) 0.036(2) -0.0105(18) -0.0100(19) 0.0044(17)
C10 0.067(3) 0.026(2) 0.029(2) 0.0027(18) -0.003(2) 0.004(2)
C11 0.081(4) 0.033(2) 0.040(3) 0.012(2) 0.021(3) 0.004(3)
C12 0.047(3) 0.032(2) 0.035(3) 0.0055(19) 0.017(2) 0.005(2)
C13 0.0157(17) 0.0173(16) 0.0166(17) -0.0016(13) 0.0009(14) -0.0025(14)
C14 0.0193(18) 0.0239(18) 0.0254(19) 0.0011(15) 0.0005(15) 0.0018(15)
C15 0.027(2) 0.030(2) 0.033(2) 0.0089(18) -0.0034(19) 0.0046(17)
C16 0.038(2) 0.033(2) 0.0192(19) 0.0075(16) -0.0030(17) -0.0095(18)
C17 0.030(2) 0.040(2) 0.0186(19) 0.0026(16) 0.0041(16) -0.0045(18)
C18 0.0192(18) 0.031(2) 0.0209(18) 0.0027(15) 0.0048(15) 0.0017(15)
C19 0.0148(18) 0.0227(18) 0.0160(17) -0.0026(14) 0.0029(14) -0.0013(14)
C20 0.0190(17) 0.0237(17) 0.0206(17) -0.0010(14) 0.0024(14) 0.0001(14)
C21 0.0191(18) 0.0255(19) 0.025(2) 0.0040(15) 0.0019(15) -0.0004(15)
C22 0.0209(19) 0.033(2) 0.0178(19) 0.0021(16) 0.0030(16) 0.0013(16)
C23 0.026(2) 0.032(2) 0.0172(17) -0.0059(15) 0.0031(15) 0.0016(16)
C24 0.0189(18) 0.0225(17) 0.0157(16) -0.0031(13) 0.0026(14) -0.0006(13)
C25 0.030(2) 0.0215(18) 0.0128(16) -0.0029(13) 0.0048(15) 0.0014(15)
C26 0.032(2) 0.028(2) 0.025(2) -0.0075(16) 0.0067(18) -0.0062(17)
C27 0.049(3) 0.028(2) 0.024(2) -0.0071(19) 0.004(2) -0.012(2)
C28 0.060(3) 0.0204(19) 0.025(2) -0.0017(16) 0.003(2) 0.0013(19)
C29 0.039(2) 0.0263(19) 0.030(2) -0.0008(17) 0.0033(18) 0.0082(18)
C30 0.031(2) 0.0263(19) 0.023(2) -0.0062(15) 0.0070(17) 0.0016(17)
C31 0.0162(18) 0.023(2) 0.0188(19) -0.0050(15) 0.0046(15) 0.0033(15)
C32 0.021(2) 0.050(3) 0.025(2) 0.0097(18) 0.0069(16) 0.0103(18)
C33 0.024(2) 0.071(4) 0.033(3) 0.015(2) 0.004(2) 0.021(2)
C34 0.016(2) 0.065(3) 0.037(3) -0.004(2) 0.0044(18) 0.010(2)
C35 0.0186(19) 0.039(2) 0.043(3) -0.007(2) 0.0132(18) 0.0000(17)
C36 0.0213(19) 0.0259(19) 0.031(2) -0.0032(16) 0.0084(16) 0.0017(15)
C37 0.020(2) 0.021(2) 0.023(2) -0.0034(16) 0.0084(17) -0.0018(17)
C38 0.0196(18) 0.0158(16) 0.0207(19) -0.0020(14) 0.0060(15) 0.0019(13)
C39 0.028(2) 0.029(2) 0.017(2) -0.0035(16) 0.0067(17) -0.0061(18)
C40 0.030(2) 0.042(3) 0.021(2) -0.0009(19) 0.0014(18) -0.002(2)
C41 0.050(3) 0.036(3) 0.023(2) -0.012(2) 0.012(2) -0.006(2)
C42 0.021(2) 0.021(2) 0.028(2) -0.0026(17) 0.0124(18) -0.0017(16)
C43 0.020(2) 0.027(2) 0.036(3) -0.0020(18) 0.0122(19) -0.0031(17)
C44 0.017(2) 0.036(3) 0.033(3) 0.006(2) 0.0039(19) 0.0042(19)
C45 0.0215(19) 0.0164(17) 0.022(2) 0.0034(14) 0.0059(16) -0.0010(14)
C46 0.029(2) 0.037(2) 0.025(2) 0.0097(18) 0.0026(17) 0.0041(18)
C47 0.029(2) 0.024(2) 0.025(2) 0.0026(16) 0.0156(17) -0.0012(16)
C48 0.0147(18) 0.0214(19) 0.026(2) 0.0005(17) 0.0033(16) 0.0005(15)
C49 0.017(2) 0.027(2) 0.042(3) 0.0029(19) -0.0022(19) -0.0065(17)
C50 0.020(2) 0.028(2) 0.027(2) 0.0033(16) -0.0023(17) -0.0004(16)
F1 0.0365(15) 0.0381(15) 0.0273(13) 0.0069(12) 0.0007(12) 0.0129(12)
F2 0.0371(16) 0.0286(14) 0.0379(15) -0.0025(11) -0.0013(12) 0.0068(11)
F3 0.0352(16) 0.0533(19) 0.0224(13) 0.0020(12) 0.0075(12) -0.0007(14)
F4 0.0208(14) 0.0394(16) 0.060(2) 0.0056(14) 0.0061(13) -0.0056(11)
B1 0.018(2) 0.028(2) 0.023(2) 0.0026(18) 0.0068(18) -0.0001(18)
O1 0.169(3) 0.0590(19) 0.071(2) -0.0001(15) 0.013(2) -0.001(2)
C51 0.169(3) 0.0590(19) 0.071(2) -0.0001(15) 0.013(2) -0.001(2)
C52 0.169(3) 0.0590(19) 0.071(2) -0.0001(15) 0.013(2) -0.001(2)
C53 0.169(3) 0.0590(19) 0.071(2) -0.0001(15) 0.013(2) -0.001(2)
C54 0.169(3) 0.0590(19) 0.071(2) -0.0001(15) 0.013(2) -0.001(2)
Rh1A 0.01204(14) 0.01332(13) 0.01325(14) -0.00012(11) 0.00270(11) -0.00063(11)
P1A 0.0142(5) 0.0145(5) 0.0153(5) -0.0004(4) 0.0032(4) 0.0004(4)
P2A 0.0154(5) 0.0150(5) 0.0136(5) -0.0005(4) 0.0022(4) -0.0027(4)
P3A 0.0144(5) 0.0161(5) 0.0182(5) -0.0005(4) 0.0047(4) -0.0021(4)
P4A 0.0137(5) 0.0162(5) 0.0151(5) 0.0000(4) 0.0038(4) 0.0020(4)
C1A 0.0173(19) 0.0206(18) 0.0190(18) 0.0039(14) 0.0075(15) -0.0006(14)
C2A 0.0204(18) 0.0268(18) 0.0190(17) 0.0057(14) 0.0043(14) 0.0001(14)
C3A 0.021(2) 0.042(2) 0.0209(19) 0.0104(17) 0.0008(15) 0.0007(17)
C4A 0.021(2) 0.041(2) 0.031(2) 0.0162(19) 0.0079(17) 0.0132(18)
C5A 0.032(2) 0.028(2) 0.032(2) 0.0069(17) 0.0111(18) 0.0117(17)
C6A 0.0219(18) 0.0219(17) 0.0209(18) 0.0032(14) 0.0071(15) 0.0053(14)
C7A 0.029(2) 0.0188(17) 0.036(2) -0.0065(16) 0.0098(18) 0.0057(15)
C8A 0.038(3) 0.025(2) 0.035(2) -0.0111(18) 0.009(2) 0.0064(19)
C9A 0.046(3) 0.049(3) 0.040(3) -0.023(2) 0.001(2) 0.012(2)
C10A 0.040(3) 0.036(3) 0.076(5) -0.032(3) 0.011(3) -0.003(2)
C11A 0.049(3) 0.025(2) 0.069(4) -0.012(2) 0.017(3) -0.001(2)
C12A 0.037(3) 0.022(2) 0.056(3) -0.0001(19) 0.014(2) 0.0084(18)
C13A 0.0181(18) 0.0178(16) 0.0151(16) -0.0029(13) 0.0038(14) 0.0003(14)
C14A 0.0173(18) 0.0265(18) 0.0216(18) -0.0019(14) 0.0027(14) 0.0002(14)
C15A 0.0223(19) 0.032(2) 0.0173(18) -0.0021(16) 0.0002(15) 0.0033(17)
C16A 0.026(2) 0.034(2) 0.0162(17) 0.0044(15) 0.0058(15) 0.0034(16)
C17A 0.0227(18) 0.0281(18) 0.0234(18) 0.0036(16) 0.0079(15) 0.0019(16)
C18A 0.0174(17) 0.0229(17) 0.0188(17) 0.0009(13) 0.0028(14) 0.0014(13)
C19A 0.0193(18) 0.0176(16) 0.0148(16) 0.0014(13) 0.0043(15) -0.0005(14)
C20A 0.0188(17) 0.0188(16) 0.0185(17) 0.0016(13) 0.0014(14) 0.0006(13)
C21A 0.0184(18) 0.0275(18) 0.0184(17) -0.0004(14) 0.0000(14) 0.0068(14)
C22A 0.024(2) 0.031(2) 0.0191(19) 0.0045(16) 0.0056(16) 0.0047(16)
C23A 0.025(2) 0.0199(17) 0.0252(19) 0.0073(14) 0.0091(16) 0.0009(15)
C24A 0.0215(18) 0.0176(16) 0.0206(18) 0.0021(13) 0.0063(15) 0.0005(13)
C25A 0.0255(19) 0.0150(15) 0.0226(18) 0.0019(13) 0.0068(15) -0.0079(13)
C26A 0.028(2) 0.034(2) 0.034(2) -0.0087(18) 0.0104(19) -0.0128(19)
C27A 0.031(2) 0.047(3) 0.045(3) -0.011(2) 0.011(2) -0.021(2)
C28A 0.046(3) 0.041(3) 0.032(2) -0.006(2) 0.005(2) -0.025(2)
C29A 0.043(3) 0.026(2) 0.024(2) -0.0032(16) 0.0094(19) -0.0109(18)
C30A 0.032(2) 0.0175(17) 0.0238(19) 0.0017(14) 0.0085(16) -0.0037(15)
C31A 0.0182(18) 0.0184(18) 0.021(2) -0.0004(14) 0.0028(15) -0.0029(14)
C32A 0.023(2) 0.043(2) 0.0203(19) 0.0020(17) 0.0004(16) -0.0074(17)
C33A 0.029(3) 0.067(4) 0.027(2) 0.002(2) -0.0035(19) -0.014(2)
C34A 0.016(2) 0.055(3) 0.046(3) 0.006(2) -0.0038(19) -0.0050(19)
C35A 0.0191(19) 0.039(2) 0.044(3) -0.010(2) 0.0106(18) -0.0037(17)
C36A 0.0169(17) 0.0299(19) 0.032(2) -0.0094(17) 0.0042(15) -0.0055(15)
C37A 0.0203(19) 0.0176(17) 0.0212(19) -0.0023(14) 0.0034(15) -0.0033(14)
C38A 0.022(2) 0.0187(19) 0.0177(19) -0.0051(15) 0.0057(16) -0.0015(16)
C39A 0.031(2) 0.0183(18) 0.026(2) 0.0054(16) 0.0063(18) -0.0064(16)
C40A 0.038(3) 0.031(2) 0.028(2) 0.0034(18) 0.008(2) -0.008(2)
C41A 0.036(3) 0.035(2) 0.033(2) 0.0154(19) 0.006(2) 0.0035(19)
C42A 0.0127(19) 0.033(2) 0.029(2) -0.0024(19) 0.0018(17) -0.0034(17)
C43A 0.022(2) 0.042(3) 0.033(2) -0.003(2) -0.0027(18) 0.0052(19)
C44A 0.024(3) 0.050(3) 0.044(3) -0.005(2) 0.000(2) -0.019(2)
C45A 0.016(2) 0.020(2) 0.031(2) -0.0029(17) 0.0005(17) 0.0083(16)
C46A 0.035(3) 0.043(3) 0.043(3) 0.001(3) -0.007(2) 0.014(2)
C47A 0.020(2) 0.030(3) 0.072(4) 0.001(3) 0.015(2) 0.0025(19)
C48A 0.026(2) 0.025(2) 0.0156(19) 0.0004(15) 0.0072(17) 0.0047(16)
C49A 0.032(2) 0.033(2) 0.025(2) 0.0006(18) -0.0039(19) 0.0130(19)
C50A 0.040(3) 0.034(2) 0.019(2) -0.0024(18) 0.008(2) 0.011(2)
F1A 0.054(2) 0.0408(18) 0.072(2) -0.0316(17) -0.0256(18) 0.0126(15)
F2A 0.0222(14) 0.061(2) 0.0460(17) 0.0054(15) 0.0030(12) 0.0035(13)
F3A 0.0450(18) 0.0324(17) 0.067(2) -0.0053(15) 0.0100(16) -0.0032(14)
F4A 0.049(2) 0.063(2) 0.070(2) -0.0232(19) 0.0407(18) -0.0138(17)
B1A 0.022(2) 0.029(3) 0.040(3) -0.016(2) 0.005(2) -0.001(2)
O2 0.043(2) 0.049(2) 0.043(2) -0.0187(17) 0.0035(16) 0.0123(16)
C51A 0.044(3) 0.041(3) 0.066(4) -0.008(3) 0.017(3) 0.006(2)
C52A 0.039(3) 0.090(5) 0.062(4) -0.041(4) 0.004(3) 0.013(3)
C53A 0.059(3) 0.031(2) 0.044(3) -0.009(2) -0.012(3) 0.010(2)
C54A 0.048(3) 0.038(2) 0.026(2) 0.0038(18) 0.003(2) 0.009(2)

loop_
_atom_type_symbol
_atom_type_description
_atom_type_scat_dispersion_real
_atom_type_scat_dispersion_imag
_atom_type_scat_source
C C 0.0033 0.0016 'International Tables Vol C Tables 4.2.6.8 and 6.1.1.4'
H H 0.0000 0.0000 'International Tables Vol C Tables 4.2.6.8 and 6.1.1.4'
B B 0.0013 0.0007 'International Tables Vol C Tables 4.2.6.8 and 6.1.1.4'
F F 0.0171 0.0103 'International Tables Vol C Tables 4.2.6.8 and 6.1.1.4'
P P 0.1023 0.0942 'International Tables Vol C Tables 4.2.6.8 and 6.1.1.4'
Rh Rh -1.1178 0.9187 'International Tables Vol C Tables 4.2.6.8 and 6.1.1.4'
O O 0.0106 0.0060 'International Tables Vol C Tables 4.2.6.8 and 6.1.1.4'

loop_
_geom_angle_atom_site_label_1
_geom_angle_atom_site_label_2
_geom_angle_atom_site_label_3
_geom_angle
_geom_angle_site_symmetry_1
_geom_angle_site_symmetry_3
_geom_angle_publ_flag
P3 Rh1 P2 72.60(4) . . ?
P3 Rh1 P4 106.98(4) . . ?
P2 Rh1 P4 179.37(4) . . ?
P3 Rh1 P1 178.18(4) . . ?
P2 Rh1 P1 107.72(4) . . ?
P4 Rh1 P1 72.72(4) . . ?
C13 P1 C1 104.19(17) . . ?
C13 P1 C37 109.97(19) . . ?
C1 P1 C37 107.12(19) . . ?
C13 P1 Rh1 119.96(12) . . ?
C1 P1 Rh1 119.76(14) . . ?
C37 P1 Rh1 94.67(14) . . ?
C31 P2 C19 106.29(18) . . ?
C31 P2 C38 109.04(19) . . ?
C19 P2 C38 106.87(18) . . ?
C31 P2 Rh1 118.37(14) . . ?
C19 P2 Rh1 118.81(13) . . ?
C38 P2 Rh1 96.14(12) . . ?
C48 P3 C45 105.3(2) . . ?
C48 P3 C38 105.4(2) . . ?
C45 P3 C38 104.91(18) . . ?
C48 P3 Rh1 118.09(15) . . ?
C45 P3 Rh1 124.21(14) . . ?
C38 P3 Rh1 96.00(13) . . ?
C37 P4 C42 103.7(2) . . ?
C37 P4 C39 104.3(2) . . ?
C42 P4 C39 106.2(2) . . ?
C37 P4 Rh1 95.91(14) . . ?
C42 P4 Rh1 124.17(15) . . ?
C39 P4 Rh1 118.69(16) . . ?
C2 C1 C6 119.1(3) . . ?
C2 C1 P1 114.8(3) . . ?
C6 C1 P1 126.0(3) . . ?
C3 C2 C1 121.4(4) . . ?
C3 C2 H2 119.3 . . ?
C1 C2 H2 119.3 . . ?
C4 C3 C2 119.2(4) . . ?
C4 C3 H3 120.4 . . ?
C2 C3 H3 120.4 . . ?
C5 C4 C3 119.8(4) . . ?
C5 C4 H4 120.1 . . ?
C3 C4 H4 120.1 . . ?
C4 C5 C6 122.5(4) . . ?
C4 C5 H5 118.8 . . ?
C6 C5 H5 118.8 . . ?
C5 C6 C1 117.9(3) . . ?
C5 C6 C7 117.1(3) . . ?
C1 C6 C7 125.0(3) . . ?
C8 C7 C12 117.8(4) . . ?
C8 C7 C6 123.4(4) . . ?
C12 C7 C6 118.7(4) . . ?
C9 C8 C7 120.9(4) . . ?
C9 C8 H8 119.6 . . ?
C7 C8 H8 119.6 . . ?
C10 C9 C8 120.9(4) . . ?
C10 C9 H9 119.6 . . ?
C8 C9 H9 119.6 . . ?
C9 C10 C11 119.0(4) . . ?
C9 C10 H10 120.5 . . ?
C11 C10 H10 120.5 . . ?
C10 C11 C12 120.3(5) . . ?
C10 C11 H11 119.8 . . ?
C12 C11 H11 119.8 . . ?
C11 C12 C7 121.1(5) . . ?
C11 C12 H12 119.4 . . ?
C7 C12 H12 119.4 . . ?
C14 C13 C18 119.0(3) . . ?
C14 C13 P1 121.6(3) . . ?
C18 C13 P1 119.0(3) . . ?
C13 C14 C15 120.2(4) . . ?
C13 C14 H14 119.9 . . ?
C15 C14 H14 119.9 . . ?
C16 C15 C14 120.4(4) . . ?
C16 C15 H15 119.8 . . ?
C14 C15 H15 119.8 . . ?
C15 C16 C17 119.7(4) . . ?
C15 C16 H16 120.2 . . ?
C17 C16 H16 120.2 . . ?
C18 C17 C16 120.3(4) . . ?
C18 C17 H17 119.9 . . ?
C16 C17 H17 119.9 . . ?
C17 C18 C13 120.5(4) . . ?
C17 C18 H18 119.8 . . ?
C13 C18 H18 119.8 . . ?
C20 C19 C24 119.5(3) . . ?
C20 C19 P2 115.5(3) . . ?
C24 C19 P2 125.0(3) . . ?
C21 C20 C19 121.3(4) . . ?
C21 C20 H20 119.3 . . ?
C19 C20 H20 119.3 . . ?
C22 C21 C20 119.4(4) . . ?
C22 C21 H21 120.3 . . ?
C20 C21 H21 120.3 . . ?
C21 C22 C23 120.1(4) . . ?
C21 C22 H22 120.0 . . ?
C23 C22 H22 120.0 . . ?
C22 C23 C24 121.5(4) . . ?
C22 C23 H23 119.2 . . ?
C24 C23 H23 119.2 . . ?
C23 C24 C19 118.2(3) . . ?
C23 C24 C25 117.2(3) . . ?
C19 C24 C25 124.6(3) . . ?
C30 C25 C26 118.4(4) . . ?
C30 C25 C24 120.8(4) . . ?
C26 C25 C24 120.5(4) . . ?
C27 C26 C25 120.5(5) . . ?
C27 C26 H26 119.8 . . ?
C25 C26 H26 119.8 . . ?
C28 C27 C26 120.6(5) . . ?
C28 C27 H27 119.7 . . ?
C26 C27 H27 119.7 . . ?
C27 C28 C29 119.7(4) . . ?
C27 C28 H28 120.1 . . ?
C29 C28 H28 120.1 . . ?
C28 C29 C30 120.1(4) . . ?
C28 C29 H29 120.0 . . ?
C30 C29 H29 120.0 . . ?
C25 C30 C29 120.6(4) . . ?
C25 C30 H30 119.7 . . ?
C29 C30 H30 119.7 . . ?
C32 C31 C36 118.9(4) . . ?
C32 C31 P2 122.0(3) . . ?
C36 C31 P2 118.6(3) . . ?
C33 C32 C31 120.4(4) . . ?
C33 C32 H32 119.8 . . ?
C31 C32 H32 119.8 . . ?
C34 C33 C32 120.4(4) . . ?
C34 C33 H33 119.8 . . ?
C32 C33 H33 119.8 . . ?
C35 C34 C33 119.8(4) . . ?
C35 C34 H34 120.1 . . ?
C33 C34 H34 120.1 . . ?
C34 C35 C36 120.4(4) . . ?
C34 C35 H35 119.8 . . ?
C36 C35 H35 119.8 . . ?
C35 C36 C31 120.0(4) . . ?
C35 C36 H36 120.0 . . ?
C31 C36 H36 120.0 . . ?
P4 C37 P1 96.1(2) . . ?
P4 C37 H37A 112.5 . . ?
P1 C37 H37A 112.5 . . ?
P4 C37 H37B 112.5 . . ?
P1 C37 H37B 112.5 . . ?
H37A C37 H37B 110.1 . . ?
P2 C38 P3 94.35(17) . . ?
P2 C38 H38A 112.9 . . ?
P3 C38 H38A 112.9 . . ?
P2 C38 H38B 112.9 . . ?
P3 C38 H38B 112.9 . . ?
H38A C38 H38B 110.3 . . ?
C40 C39 C41 111.0(4) . . ?
C40 C39 P4 110.2(3) . . ?
C41 C39 P4 113.0(4) . . ?
C40 C39 H39 107.5 . . ?
C41 C39 H39 107.5 . . ?
P4 C39 H39 107.5 . . ?
C39 C40 H40A 109.5 . . ?
C39 C40 H40B 109.5 . . ?
H40A C40 H40B 109.5 . . ?
C39 C40 H40C 109.5 . . ?
H40A C40 H40C 109.5 . . ?
H40B C40 H40C 109.5 . . ?
C39 C41 H41A 109.5 . . ?
C39 C41 H41B 109.5 . . ?
H41A C41 H41B 109.5 . . ?
C39 C41 H41C 109.5 . . ?
H41A C41 H41C 109.5 . . ?
H41B C41 H41C 109.5 . . ?
C44 C42 C43 110.8(4) . . ?
C44 C42 P4 110.0(3) . . ?
C43 C42 P4 112.3(3) . . ?
C44 C42 H42 107.8 . . ?
C43 C42 H42 107.8 . . ?
P4 C42 H42 107.8 . . ?
C42 C43 H43A 109.5 . . ?
C42 C43 H43B 109.5 . . ?
H43A C43 H43B 109.5 . . ?
C42 C43 H43C 109.5 . . ?
H43A C43 H43C 109.5 . . ?
H43B C43 H43C 109.5 . . ?
C42 C44 H44A 109.5 . . ?
C42 C44 H44B 109.5 . . ?
H44A C44 H44B 109.5 . . ?
C42 C44 H44C 109.5 . . ?
H44A C44 H44C 109.5 . . ?
H44B C44 H44C 109.5 . . ?
C47 C45 C46 110.4(4) . . ?
C47 C45 P3 111.2(3) . . ?
C46 C45 P3 110.5(3) . . ?
C47 C45 H45 108.2 . . ?
C46 C45 H45 108.2 . . ?
P3 C45 H45 108.2 . . ?
C45 C46 H46A 109.5 . . ?
C45 C46 H46B 109.5 . . ?
H46A C46 H46B 109.5 . . ?
C45 C46 H46C 109.5 . . ?
H46A C46 H46C 109.5 . . ?
H46B C46 H46C 109.5 . . ?
C45 C47 H47A 109.5 . . ?
C45 C47 H47B 109.5 . . ?
H47A C47 H47B 109.5 . . ?
C45 C47 H47C 109.5 . . ?
H47A C47 H47C 109.5 . . ?
H47B C47 H47C 109.5 . . ?
C49 C48 C50 111.0(4) . . ?
C49 C48 P3 113.3(3) . . ?
C50 C48 P3 109.6(3) . . ?
C49 C48 H48 107.6 . . ?
C50 C48 H48 107.6 . . ?
P3 C48 H48 107.6 . . ?
C48 C49 H49A 109.5 . . ?
C48 C49 H49B 109.5 . . ?
H49A C49 H49B 109.5 . . ?
C48 C49 H49C 109.5 . . ?
H49A C49 H49C 109.5 . . ?
H49B C49 H49C 109.5 . . ?
C48 C50 H50A 109.5 . . ?
C48 C50 H50B 109.5 . . ?
H50A C50 H50B 109.5 . . ?
C48 C50 H50C 109.5 . . ?
H50A C50 H50C 109.5 . . ?
H50B C50 H50C 109.5 . . ?
F3 B1 F4 109.9(4) . . ?
F3 B1 F2 110.0(4) . . ?
F4 B1 F2 109.0(4) . . ?
F3 B1 F1 109.0(4) . . ?
F4 B1 F1 109.1(4) . . ?
F2 B1 F1 109.8(4) . . ?
C54 O1 C51 108.9(6) . . ?
O1 C51 C52 103.9(7) . . ?
O1 C51 H51A 111.0 . . ?
C52 C51 H51A 111.0 . . ?
O1 C51 H51B 111.0 . . ?
C52 C51 H51B 111.0 . . ?
H51A C51 H51B 109.0 . . ?
C53 C52 C51 100.2(7) . . ?
C53 C52 H52A 111.7 . . ?
C51 C52 H52A 111.7 . . ?
C53 C52 H52B 111.7 . . ?
C51 C52 H52B 111.7 . . ?
H52A C52 H52B 109.5 . . ?
C54 C53 C52 109.4(8) . . ?
C54 C53 H53A 109.8 . . ?
C52 C53 H53A 109.8 . . ?
C54 C53 H53B 109.8 . . ?
C52 C53 H53B 109.8 . . ?
H53A C53 H53B 108.2 . . ?
C53 C54 O1 107.1(7) . . ?
C53 C54 H54A 110.3 . . ?
O1 C54 H54A 110.3 . . ?
C53 C54 H54B 110.3 . . ?
O1 C54 H54B 110.3 . . ?
H54A C54 H54B 108.6 . . ?
P3A Rh1A P1A 72.63(4) . . ?
P3A Rh1A P4A 107.26(4) . . ?
P1A Rh1A P4A 178.49(4) . . ?
P3A Rh1A P2A 171.49(4) . . ?
P1A Rh1A P2A 107.97(4) . . ?
P4A Rh1A P2A 72.37(4) . . ?
C13A P1A C1A 104.75(18) . . ?
C13A P1A C37A 108.52(18) . . ?
C1A P1A C37A 108.31(19) . . ?
C13A P1A Rh1A 119.46(12) . . ?
C1A P1A Rh1A 118.86(14) . . ?
C37A P1A Rh1A 95.89(13) . . ?
C31A P2A C19A 104.33(18) . . ?
C31A P2A C38A 109.6(2) . . ?
C19A P2A C38A 108.02(19) . . ?
C31A P2A Rh1A 121.83(13) . . ?
C19A P2A Rh1A 116.24(13) . . ?
C38A P2A Rh1A 95.89(14) . . ?
C42A P3A C39A 105.5(2) . . ?
C42A P3A C37A 105.6(2) . . ?
C39A P3A C37A 104.89(19) . . ?
C42A P3A Rh1A 120.52(17) . . ?
C39A P3A Rh1A 121.35(15) . . ?
C37A P3A Rh1A 96.16(12) . . ?
C38A P4A C48A 105.2(2) . . ?
C38A P4A C45A 104.2(2) . . ?
C48A P4A C45A 104.7(2) . . ?
C38A P4A Rh1A 96.11(13) . . ?
C48A P4A Rh1A 119.45(14) . . ?
C45A P4A Rh1A 123.90(15) . . ?
C2A C1A C6A 119.3(4) . . ?
C2A C1A P1A 115.2(3) . . ?
C6A C1A P1A 125.5(3) . . ?
C1A C2A C3A 121.2(4) . . ?
C1A C2A H2A 119.4 . . ?
C3A C2A H2A 119.4 . . ?
C4A C3A C2A 118.7(4) . . ?
C4A C3A H3A 120.7 . . ?
C2A C3A H3A 120.7 . . ?
C3A C4A C5A 121.0(4) . . ?
C3A C4A H4A 119.5 . . ?
C5A C4A H4A 119.5 . . ?
C4A C5A C6A 120.9(4) . . ?
C4A C5A H5A 119.5 . . ?
C6A C5A H5A 119.5 . . ?
C5A C6A C1A 118.7(4) . . ?
C5A C6A C7A 118.3(4) . . ?
C1A C6A C7A 122.8(4) . . ?
C8A C7A C12A 119.6(4) . . ?
C8A C7A C6A 122.6(4) . . ?
C12A C7A C6A 117.8(4) . . ?
C7A C8A C9A 119.5(5) . . ?
C7A C8A H8A 120.2 . . ?
C9A C8A H8A 120.2 . . ?
C10A C9A C8A 120.0(6) . . ?
C10A C9A H9A 120.0 . . ?
C8A C9A H9A 120.0 . . ?
C11A C10A C9A 120.4(6) . . ?
C11A C10A H10A 119.8 . . ?
C9A C10A H10A 119.8 . . ?
C12A C11A C10A 119.8(5) . . ?
C12A C11A H11A 120.1 . . ?
C10A C11A H11A 120.1 . . ?
C11A C12A C7A 120.7(5) . . ?
C11A C12A H12A 119.7 . . ?
C7A C12A H12A 119.7 . . ?
C14A C13A C18A 118.9(3) . . ?
C14A C13A P1A 120.8(3) . . ?
C18A C13A P1A 119.8(3) . . ?
C13A C14A C15A 120.0(4) . . ?
C13A C14A H14A 120.0 . . ?
C15A C14A H14A 120.0 . . ?
C16A C15A C14A 120.7(4) . . ?
C16A C15A H15A 119.7 . . ?
C14A C15A H15A 119.7 . . ?
C15A C16A C17A 119.5(3) . . ?
C15A C16A H16A 120.2 . . ?
C17A C16A H16A 120.2 . . ?
C16A C17A C18A 120.5(4) . . ?
C16A C17A H17A 119.8 . . ?
C18A C17A H17A 119.8 . . ?
C17A C18A C13A 120.4(4) . . ?
C17A C18A H18A 119.8 . . ?
C13A C18A H18A 119.8 . . ?
C20A C19A C24A 120.2(3) . . ?
C20A C19A P2A 115.4(3) . . ?
C24A C19A P2A 124.2(3) . . ?
C21A C20A C19A 120.8(3) . . ?
C21A C20A H20A 119.6 . . ?
C19A C20A H20A 119.6 . . ?
C22A C21A C20A 119.4(4) . . ?
C22A C21A H21A 120.3 . . ?
C20A C21A H21A 120.3 . . ?
C23A C22A C21A 119.8(4) . . ?
C23A C22A H22A 120.1 . . ?
C21A C22A H22A 120.1 . . ?
C22A C23A C24A 122.3(4) . . ?
C22A C23A H23A 118.9 . . ?
C24A C23A H23A 118.9 . . ?
C23A C24A C19A 117.4(4) . . ?
C23A C24A C25A 118.7(3) . . ?
C19A C24A C25A 123.9(3) . . ?
C26A C25A C30A 118.5(4) . . ?
C26A C25A C24A 120.0(3) . . ?
C30A C25A C24A 121.4(3) . . ?
C27A C26A C25A 121.1(4) . . ?
C27A C26A H26A 119.5 . . ?
C25A C26A H26A 119.5 . . ?
C26A C27A C28A 120.0(4) . . ?
C26A C27A H27A 120.0 . . ?
C28A C27A H27A 120.0 . . ?
C29A C28A C27A 119.8(4) . . ?
C29A C28A H28A 120.1 . . ?
C27A C28A H28A 120.1 . . ?
C28A C29A C30A 119.8(4) . . ?
C28A C29A H29A 120.1 . . ?
C30A C29A H29A 120.1 . . ?
C25A C30A C29A 120.8(4) . . ?
C25A C30A H30A 119.6 . . ?
C29A C30A H30A 119.6 . . ?
C32A C31A C36A 119.1(4) . . ?
C32A C31A P2A 123.0(3) . . ?
C36A C31A P2A 117.8(3) . . ?
C31A C32A C33A 120.3(4) . . ?
C31A C32A H32A 119.8 . . ?
C33A C32A H32A 119.8 . . ?
C34A C33A C32A 119.5(4) . . ?
C34A C33A H33A 120.2 . . ?
C32A C33A H33A 120.2 . . ?
C33A C34A C35A 120.3(4) . . ?
C33A C34A H34A 119.9 . . ?
C35A C34A H34A 119.9 . . ?
C36A C35A C34A 119.7(4) . . ?
C36A C35A H35A 120.1 . . ?
C34A C35A H35A 120.1 . . ?
C35A C36A C31A 121.0(4) . . ?
C35A C36A H36A 119.5 . . ?
C31A C36A H36A 119.5 . . ?
P1A C37A P3A 94.68(18) . . ?
P1A C37A H37C 112.8 . . ?
P3A C37A H37C 112.8 . . ?
P1A C37A H37D 112.8 . . ?
P3A C37A H37D 112.8 . . ?
H37C C37A H37D 110.2 . . ?
P4A C38A P2A 95.6(2) . . ?
P4A C38A H38C 112.6 . . ?
P2A C38A H38C 112.6 . . ?
P4A C38A H38D 112.6 . . ?
P2A C38A H38D 112.6 . . ?
H38C C38A H38D 110.1 . . ?
C40A C39A C41A 111.8(4) . . ?
C40A C39A P3A 109.7(3) . . ?
C41A C39A P3A 110.2(3) . . ?
C40A C39A H39A 108.3 . . ?
C41A C39A H39A 108.3 . . ?
P3A C39A H39A 108.3 . . ?
C39A C40A H40D 109.5 . . ?
C39A C40A H40E 109.5 . . ?
H40D C40A H40E 109.5 . . ?
C39A C40A H40F 109.5 . . ?
H40D C40A H40F 109.5 . . ?
H40E C40A H40F 109.5 . . ?
C39A C41A H41D 109.5 . . ?
C39A C41A H41E 109.5 . . ?
H41D C41A H41E 109.5 . . ?
C39A C41A H41F 109.5 . . ?
H41D C41A H41F 109.5 . . ?
H41E C41A H41F 109.5 . . ?
C44A C42A C43A 110.4(4) . . ?
C44A C42A P3A 112.9(4) . . ?
C43A C42A P3A 111.3(3) . . ?
C44A C42A H42A 107.3 . . ?
C43A C42A H42A 107.3 . . ?
P3A C42A H42A 107.3 . . ?
C42A C43A H43D 109.5 . . ?
C42A C43A H43E 109.5 . . ?
H43D C43A H43E 109.5 . . ?
C42A C43A H43F 109.5 . . ?
H43D C43A H43F 109.5 . . ?
H43E C43A H43F 109.5 . . ?
C42A C44A H44D 109.5 . . ?
C42A C44A H44E 109.5 . . ?
H44D C44A H44E 109.5 . . ?
C42A C44A H44F 109.5 . . ?
H44D C44A H44F 109.5 . . ?
H44E C44A H44F 109.5 . . ?
C46A C45A C47A 111.3(4) . . ?
C46A C45A P4A 109.4(3) . . ?
C47A C45A P4A 111.2(3) . . ?
C46A C45A H45A 108.3 . . ?
C47A C45A H45A 108.3 . . ?
P4A C45A H45A 108.3 . . ?
C45A C46A H46D 109.5 . . ?
C45A C46A H46E 109.5 . . ?
H46D C46A H46E 109.5 . . ?
C45A C46A H46F 109.5 . . ?
H46D C46A H46F 109.5 . . ?
H46E C46A H46F 109.5 . . ?
C45A C47A H47D 109.5 . . ?
C45A C47A H47E 109.5 . . ?
H47D C47A H47E 109.5 . . ?
C45A C47A H47F 109.5 . . ?
H47D C47A H47F 109.5 . . ?
H47E C47A H47F 109.5 . . ?
C50A C48A C49A 111.2(4) . . ?
C50A C48A P4A 112.9(3) . . ?
C49A C48A P4A 110.8(3) . . ?
C50A C48A H48A 107.2 . . ?
C49A C48A H48A 107.2 . . ?
P4A C48A H48A 107.2 . . ?
C48A C49A H49D 109.5 . . ?
C48A C49A H49E 109.5 . . ?
H49D C49A H49E 109.5 . . ?
C48A C49A H49F 109.5 . . ?
H49D C49A H49F 109.5 . . ?
H49E C49A H49F 109.5 . . ?
C48A C50A H50D 109.5 . . ?
C48A C50A H50E 109.5 . . ?
H50D C50A H50E 109.5 . . ?
C48A C50A H50F 109.5 . . ?
H50D C50A H50F 109.5 . . ?
H50E C50A H50F 109.5 . . ?
F1A B1A F3A 110.6(5) . . ?
F1A B1A F2A 108.6(4) . . ?
F3A B1A F2A 110.6(4) . . ?
F1A B1A F4A 108.5(4) . . ?
F3A B1A F4A 109.1(4) . . ?
F2A B1A F4A 109.4(5) . . ?
C51A O2 C54A 108.0(4) . . ?
O2 C51A C52A 109.1(5) . . ?
O2 C51A H51C 109.9 . . ?
C52A C51A H51C 109.9 . . ?
O2 C51A H51D 109.9 . . ?
C52A C51A H51D 109.9 . . ?
H51C C51A H51D 108.3 . . ?
C51A C52A C53A 103.0(4) . . ?
C51A C52A H52C 111.2 . . ?
C53A C52A H52C 111.2 . . ?
C51A C52A H52D 111.2 . . ?
C53A C52A H52D 111.2 . . ?
H52C C52A H52D 109.1 . . ?
C54A C53A C52A 102.7(4) . . ?
C54A C53A H53C 111.2 . . ?
C52A C53A H53C 111.2 . . ?
C54A C53A H53D 111.2 . . ?
C52A C53A H53D 111.2 . . ?
H53C C53A H53D 109.1 . . ?
O2 C54A C53A 104.7(4) . . ?
O2 C54A H54C 110.8 . . ?
C53A C54A H54C 110.8 . . ?
O2 C54A H54D 110.8 . . ?
C53A C54A H54D 110.8 . . ?
H54C C54A H54D 108.9 . . ?

loop_
_geom_bond_atom_site_label_1
_geom_bond_atom_site_label_2
_geom_bond_distance
_geom_bond_site_symmetry_2
_geom_bond_publ_flag
Rh1 P3 2.2920(11) . ?
Rh1 P2 2.2949(11) . ?
Rh1 P4 2.2966(11) . ?
Rh1 P1 2.3283(12) . ?
P1 C13 1.816(4) . ?
P1 C1 1.819(4) . ?
P1 C37 1.847(4) . ?
P2 C31 1.813(4) . ?
P2 C19 1.824(4) . ?
P2 C38 1.847(4) . ?
P3 C48 1.836(4) . ?
P3 C45 1.845(4) . ?
P3 C38 1.855(4) . ?
P4 C37 1.840(4) . ?
P4 C42 1.843(5) . ?
P4 C39 1.851(5) . ?
C1 C2 1.404(5) . ?
C1 C6 1.408(5) . ?
C2 C3 1.385(5) . ?
C2 H2 0.9500 . ?
C3 C4 1.383(6) . ?
C3 H3 0.9500 . ?
C4 C5 1.376(6) . ?
C4 H4 0.9500 . ?
C5 C6 1.394(5) . ?
C5 H5 0.9500 . ?
C6 C7 1.488(5) . ?
C7 C8 1.392(5) . ?
C7 C12 1.393(6) . ?
C8 C9 1.384(6) . ?
C8 H8 0.9500 . ?
C9 C10 1.379(7) . ?
C9 H9 0.9500 . ?
C10 C11 1.383(7) . ?
C10 H10 0.9500 . ?
C11 C12 1.387(6) . ?
C11 H11 0.9500 . ?
C12 H12 0.9500 . ?
C13 C14 1.390(5) . ?
C13 C18 1.394(5) . ?
C14 C15 1.395(6) . ?
C14 H14 0.9500 . ?
C15 C16 1.378(6) . ?
C15 H15 0.9500 . ?
C16 C17 1.388(6) . ?
C16 H16 0.9500 . ?
C17 C18 1.385(5) . ?
C17 H17 0.9500 . ?
C18 H18 0.9500 . ?
C19 C20 1.391(5) . ?
C19 C24 1.404(5) . ?
C20 C21 1.386(5) . ?
C20 H20 0.9500 . ?
C21 C22 1.375(6) . ?
C21 H21 0.9500 . ?
C22 C23 1.384(6) . ?
C22 H22 0.9500 . ?
C23 C24 1.397(5) . ?
C23 H23 0.9500 . ?
C24 C25 1.496(5) . ?
C25 C30 1.386(6) . ?
C25 C26 1.402(6) . ?
C26 C27 1.383(6) . ?
C26 H26 0.9500 . ?
C27 C28 1.372(8) . ?
C27 H27 0.9500 . ?
C28 C29 1.386(6) . ?
C28 H28 0.9500 . ?
C29 C30 1.393(6) . ?
C29 H29 0.9500 . ?
C30 H30 0.9500 . ?
C31 C32 1.388(6) . ?
C31 C36 1.397(6) . ?
C32 C33 1.388(6) . ?
C32 H32 0.9500 . ?
C33 C34 1.379(7) . ?
C33 H33 0.9500 . ?
C34 C35 1.376(7) . ?
C34 H34 0.9500 . ?
C35 C36 1.393(6) . ?
C35 H35 0.9500 . ?
C36 H36 0.9500 . ?
C37 H37A 0.9900 . ?
C37 H37B 0.9900 . ?
C38 H38A 0.9900 . ?
C38 H38B 0.9900 . ?
C39 C40 1.521(7) . ?
C39 C41 1.533(7) . ?
C39 H39 1.0000 . ?
C40 H40A 0.9800 . ?
C40 H40B 0.9800 . ?
C40 H40C 0.9800 . ?
C41 H41A 0.9800 . ?
C41 H41B 0.9800 . ?
C41 H41C 0.9800 . ?
C42 C44 1.525(7) . ?
C42 C43 1.528(6) . ?
C42 H42 1.0000 . ?
C43 H43A 0.9800 . ?
C43 H43B 0.9800 . ?
C43 H43C 0.9800 . ?
C44 H44A 0.9800 . ?
C44 H44B 0.9800 . ?
C44 H44C 0.9800 . ?
C45 C47 1.524(5) . ?
C45 C46 1.532(6) . ?
C45 H45 1.0000 . ?
C46 H46A 0.9800 . ?
C46 H46B 0.9800 . ?
C46 H46C 0.9800 . ?
C47 H47A 0.9800 . ?
C47 H47B 0.9800 . ?
C47 H47C 0.9800 . ?
C48 C49 1.526(6) . ?
C48 C50 1.543(6) . ?
C48 H48 1.0000 . ?
C49 H49A 0.9800 . ?
C49 H49B 0.9800 . ?
C49 H49C 0.9800 . ?
C50 H50A 0.9800 . ?
C50 H50B 0.9800 . ?
C50 H50C 0.9800 . ?
F1 B1 1.397(6) . ?
F2 B1 1.394(6) . ?
F3 B1 1.377(6) . ?
F4 B1 1.390(6) . ?
O1 C54 1.403(9) . ?
O1 C51 1.422(9) . ?
C51 C52 1.502(11) . ?
C51 H51A 0.9900 . ?
C51 H51B 0.9900 . ?
C52 C53 1.466(11) . ?
C52 H52A 0.9900 . ?
C52 H52B 0.9900 . ?
C53 C54 1.379(11) . ?
C53 H53A 0.9900 . ?
C53 H53B 0.9900 . ?
C54 H54A 0.9900 . ?
C54 H54B 0.9900 . ?
Rh1A P3A 2.2898(11) . ?
Rh1A P1A 2.2986(11) . ?
Rh1A P4A 2.3083(11) . ?
Rh1A P2A 2.3131(11) . ?
P1A C13A 1.818(4) . ?
P1A C1A 1.834(4) . ?
P1A C37A 1.847(4) . ?
P2A C31A 1.817(4) . ?
P2A C19A 1.834(4) . ?
P2A C38A 1.842(4) . ?
P3A C42A 1.846(5) . ?
P3A C39A 1.847(4) . ?
P3A C37A 1.848(4) . ?
P4A C38A 1.840(4) . ?
P4A C48A 1.842(4) . ?
P4A C45A 1.843(4) . ?
C1A C2A 1.396(6) . ?
C1A C6A 1.407(6) . ?
C2A C3A 1.397(5) . ?
C2A H2A 0.9500 . ?
C3A C4A 1.379(6) . ?
C3A H3A 0.9500 . ?
C4A C5A 1.381(7) . ?
C4A H4A 0.9500 . ?
C5A C6A 1.395(5) . ?
C5A H5A 0.9500 . ?
C6A C7A 1.488(6) . ?
C7A C8A 1.381(6) . ?
C7A C12A 1.396(6) . ?
C8A C9A 1.402(7) . ?
C8A H8A 0.9500 . ?
C9A C10A 1.384(9) . ?
C9A H9A 0.9500 . ?
C10A C11A 1.379(9) . ?
C10A H10A 0.9500 . ?
C11A C12A 1.378(7) . ?
C11A H11A 0.9500 . ?
C12A H12A 0.9500 . ?
C13A C14A 1.394(5) . ?
C13A C18A 1.396(5) . ?
C14A C15A 1.396(5) . ?
C14A H14A 0.9500 . ?
C15A C16A 1.381(5) . ?
C15A H15A 0.9500 . ?
C16A C17A 1.381(5) . ?
C16A H16A 0.9500 . ?
C17A C18A 1.389(5) . ?
C17A H17A 0.9500 . ?
C18A H18A 0.9500 . ?
C19A C20A 1.394(5) . ?
C19A C24A 1.400(5) . ?
C20A C21A 1.391(5) . ?
C20A H20A 0.9500 . ?
C21A C22A 1.380(6) . ?
C21A H21A 0.9500 . ?
C22A C23A 1.377(6) . ?
C22A H22A 0.9500 . ?
C23A C24A 1.400(5) . ?
C23A H23A 0.9500 . ?
C24A C25A 1.490(5) . ?
C25A C26A 1.386(6) . ?
C25A C30A 1.387(5) . ?
C26A C27A 1.381(6) . ?
C26A H26A 0.9500 . ?
C27A C28A 1.384(7) . ?
C27A H27A 0.9500 . ?
C28A C29A 1.382(6) . ?
C28A H28A 0.9500 . ?
C29A C30A 1.389(6) . ?
C29A H29A 0.9500 . ?
C30A H30A 0.9500 . ?
C31A C32A 1.383(6) . ?
C31A C36A 1.388(5) . ?
C32A C33A 1.399(6) . ?
C32A H32A 0.9500 . ?
C33A C34A 1.381(7) . ?
C33A H33A 0.9500 . ?
C34A C35A 1.387(7) . ?
C34A H34A 0.9500 . ?
C35A C36A 1.376(5) . ?
C35A H35A 0.9500 . ?
C36A H36A 0.9500 . ?
C37A H37C 0.9900 . ?
C37A H37D 0.9900 . ?
C38A H38C 0.9900 . ?
C38A H38D 0.9900 . ?
C39A C40A 1.521(6) . ?
C39A C41A 1.524(6) . ?
C39A H39A 1.0000 . ?
C40A H40D 0.9800 . ?
C40A H40E 0.9800 . ?
C40A H40F 0.9800 . ?
C41A H41D 0.9800 . ?
C41A H41E 0.9800 . ?
C41A H41F 0.9800 . ?
C42A C44A 1.521(7) . ?
C42A C43A 1.522(7) . ?
C42A H42A 1.0000 . ?
C43A H43D 0.9800 . ?
C43A H43E 0.9800 . ?
C43A H43F 0.9800 . ?
C44A H44D 0.9800 . ?
C44A H44E 0.9800 . ?
C44A H44F 0.9800 . ?
C45A C46A 1.517(7) . ?
C45A C47A 1.522(7) . ?
C45A H45A 1.0000 . ?
C46A H46D 0.9800 . ?
C46A H46E 0.9800 . ?
C46A H46F 0.9800 . ?
C47A H47D 0.9800 . ?
C47A H47E 0.9800 . ?
C47A H47F 0.9800 . ?
C48A C50A 1.522(6) . ?
C48A C49A 1.528(6) . ?
C48A H48A 1.0000 . ?
C49A H49D 0.9800 . ?
C49A H49E 0.9800 . ?
C49A H49F 0.9800 . ?
C50A H50D 0.9800 . ?
C50A H50E 0.9800 . ?
C50A H50F 0.9800 . ?
F1A B1A 1.376(6) . ?
F2A B1A 1.382(6) . ?
F3A B1A 1.379(7) . ?
F4A B1A 1.388(7) . ?
O2 C51A 1.411(6) . ?
O2 C54A 1.441(6) . ?
C51A C52A 1.495(8) . ?
C51A H51C 0.9900 . ?
C51A H51D 0.9900 . ?
C52A C53A 1.537(8) . ?
C52A H52C 0.9900 . ?
C52A H52D 0.9900 . ?
C53A C54A 1.491(6) . ?
C53A H53C 0.9900 . ?
C53A H53D 0.9900 . ?
C54A H54C 0.9900 . ?
C54A H54D 0.9900 . ?
